data_4111027
loop_
_publ_author_name
'Youjun Yang'
'Mark Lowry'
'Corin M. Schowalter'
'Sayo O. Fakayode'
'Jorge O. Escobedo'
'Xiangyang Xu'
'Huating Zhang'
'Timothy J. Jensen'
'Frank R. Fronczek'
'Isiah M. Warner'
'Robert M. Strongin'

_publ_section_title
;
 An Organic White Light-Emitting Fluorophore
;
_journal_name_full 'Journal of the American Chemical Society'
_journal_page_first 14081
_journal_page_last 14092
_journal_paper_doi 10.1021/ja0632207
_journal_volume 128
_journal_year 2006
_chemical_compound_source 'Local laboratory'
_chemical_formula_moiety 'C28 H20 O4, 2(C3 H6 O)'
_chemical_formula_sum 'C34 H32 O6'
_chemical_formula_weight 536.60
_chemical_name_systematic
; 
 ? 
;
_space_group_IT_number 14
_symmetry_cell_setting monoclinic
_symmetry_space_group_name_Hall '-P 2ybc'
_symmetry_space_group_name_H-M 'P 1 21/c 1'
_atom_sites_solution_hydrogens geom
_atom_sites_solution_primary direct
_atom_sites_solution_secondary difmap
_audit_creation_method SHELXL-97
_cell_angle_alpha 90
_cell_angle_beta 102.115(7)
_cell_angle_gamma 90
_cell_formula_units_Z 4
_cell_length_a 14.395(3)
_cell_length_b 8.6291(15)
_cell_length_c 23.881(5)
_cell_measurement_reflns_used 5246
_cell_measurement_temperature 110
_cell_measurement_theta_max 27.5
_cell_measurement_theta_min 2.5
_cell_volume 2900.3(10)
_computing_cell_refinement 'HKL Scalepack (Otwinowski & Minor 1997)'
_computing_data_collection 'COLLECT (Nonius, 2000)'
_computing_data_reduction 'HKL Denzo and Scalepack (Otwinowski & Minor 1997)'
_computing_molecular_graphics 'ORTEP-3 for Windows (Farrugia, 1997)'
_computing_publication_material 'SHELXL-97 (Sheldrick, 1997)'
_computing_structure_refinement 'SHELXL-97 (Sheldrick, 1997)'
_computing_structure_solution 'SIR97 (Altomare et al., 1999)'
_diffrn_ambient_temperature 110
_diffrn_measured_fraction_theta_full 0.997
_diffrn_measured_fraction_theta_max 0.996
_diffrn_measurement_device 'KappaCCD (with Oxford Cryostream)'
_diffrn_measurement_method ' \w scans with \k offsets'
_diffrn_radiation_monochromator graphite
_diffrn_radiation_source 'fine-focus sealed tube'
_diffrn_radiation_type MoK\a
_diffrn_radiation_wavelength 0.71073
_diffrn_reflns_av_R_equivalents 0.033
_diffrn_reflns_av_sigmaI/netI 0.0517
_diffrn_reflns_limit_h_max 18
_diffrn_reflns_limit_h_min -17
_diffrn_reflns_limit_k_max 10
_diffrn_reflns_limit_k_min -11
_diffrn_reflns_limit_l_max 30
_diffrn_reflns_limit_l_min -30
_diffrn_reflns_number 17816
_diffrn_reflns_theta_full 25.0
_diffrn_reflns_theta_max 27.5
_diffrn_reflns_theta_min 2.7
_diffrn_standards_decay_% <2
_diffrn_standards_number 0
_exptl_absorpt_coefficient_mu 0.084
_exptl_absorpt_correction_type none
_exptl_crystal_colour yellow
_exptl_crystal_density_diffrn 1.229
_exptl_crystal_description 'needle fragment'
_exptl_crystal_F_000 1136
_exptl_crystal_size_max 0.32
_exptl_crystal_size_mid 0.20
_exptl_crystal_size_min 0.15
_refine_diff_density_max 0.24
_refine_diff_density_min -0.25
_refine_diff_density_rms 0.053
_refine_ls_extinction_coef 0.0073(8)
_refine_ls_extinction_expression Fc^*^=kFc[1+0.001xFc^2^\l^3^/sin(2\q)]^-1/4^
_refine_ls_extinction_method SHELXL
_refine_ls_goodness_of_fit_ref 1.104
_refine_ls_hydrogen_treatment mixed
_refine_ls_matrix_type full
_refine_ls_number_parameters 373
_refine_ls_number_reflns 6613
_refine_ls_number_restraints 0
_refine_ls_restrained_S_all 1.104
_refine_ls_R_factor_all 0.093
_refine_ls_R_factor_gt 0.063
_refine_ls_shift/su_max 0.000
_refine_ls_shift/su_mean 0.000
_refine_ls_structure_factor_coef Fsqd
_refine_ls_weighting_details 'calc w=1/[\s^2^(Fo^2^)+(0.0251P)^2^+3.3484P] where P=(Fo^2^+2Fc^2^)/3'
_refine_ls_weighting_scheme calc
_refine_ls_wR_factor_gt 0.133
_refine_ls_wR_factor_ref 0.145
_reflns_number_gt 4796
_reflns_number_total 6613
_reflns_threshold_expression I>2\s(I)
_cod_data_source_file ja0632207si20060509_024357.cif
_cod_data_source_block 10
_cod_original_sg_symbol_H-M 'P 21/c '
_cod_database_code 4111027

loop_
_symmetry_equiv_pos_as_xyz
'x, y, z'
'-x, y+1/2, -z+1/2'
'-x, -y, -z'
'x, -y-1/2, z-1/2'

loop_
_atom_site_label
_atom_site_type_symbol
_atom_site_fract_x
_atom_site_fract_y
_atom_site_fract_z
_atom_site_U_iso_or_equiv
_atom_site_adp_type
_atom_site_occupancy
_atom_site_symmetry_multiplicity
_atom_site_calc_flag
_atom_site_refinement_flags
O1 O 0.32681(11) 0.88394(19) 0.27683(7) 0.0289(4) Uani 1 1 d .
O2 O 0.70400(12) 0.7827(2) 0.46431(7) 0.0324(4) Uani 1 1 d .
H20H H 0.759(2) 0.796(4) 0.4841(13) 0.049 Uiso 1 1 d .
O3 O 0.00389(13) 0.6218(2) 0.39515(8) 0.0388(5) Uani 1 1 d .
H30H H -0.049(2) 0.583(4) 0.3982(14) 0.058 Uiso 1 1 d .
O4 O 0.35202(11) 0.74909(16) 0.44545(6) 0.0230(3) Uani 1 1 d .
C1 C 0.41518(16) 0.8753(2) 0.31288(9) 0.0231(5) Uani 1 1 d .
C2 C 0.48749(16) 0.9514(3) 0.29441(10) 0.0250(5) Uani 1 1 d .
H2 H 0.4752 1.0010 0.2581 0.030 Uiso 1 1 calc R
C3 C 0.57946(16) 0.9559(2) 0.32910(10) 0.0241(5) Uani 1 1 d .
C4 C 0.65432(17) 1.0445(3) 0.31455(10) 0.0294(5) Uani 1 1 d .
H4 H 0.6428 1.1044 0.2804 0.035 Uiso 1 1 calc R
C5 C 0.74241(17) 1.0441(3) 0.34932(11) 0.0322(5) Uani 1 1 d .
H5 H 0.7914 1.1048 0.3392 0.039 Uiso 1 1 calc R
C6 C 0.76229(17) 0.9553(3) 0.39998(11) 0.0316(5) Uani 1 1 d .
H6 H 0.8247 0.9539 0.4230 0.038 Uiso 1 1 calc R
C7 C 0.69136(17) 0.8710(3) 0.41604(10) 0.0267(5) Uani 1 1 d .
C8 C 0.59740(16) 0.8713(2) 0.38155(9) 0.0231(5) Uani 1 1 d .
C9 C 0.52145(15) 0.7936(2) 0.39837(9) 0.0230(5) Uani 1 1 d .
H9 H 0.5335 0.7376 0.4334 0.028 Uiso 1 1 calc R
C10 C 0.43044(15) 0.7961(2) 0.36572(9) 0.0218(5) Uani 1 1 d .
C11 C 0.34976(15) 0.7132(2) 0.38624(9) 0.0213(4) Uani 1 1 d .
C12 C 0.25459(16) 0.7567(2) 0.34877(9) 0.0232(5) Uani 1 1 d .
C13 C 0.17141(16) 0.7164(3) 0.36492(10) 0.0258(5) Uani 1 1 d .
H13 H 0.1746 0.6578 0.3990 0.031 Uiso 1 1 calc R
C14 C 0.08156(16) 0.7594(3) 0.33246(10) 0.0253(5) Uani 1 1 d .
C15 C -0.00506(17) 0.7153(3) 0.34843(10) 0.0285(5) Uani 1 1 d .
C16 C -0.09060(17) 0.7646(3) 0.31690(11) 0.0317(5) Uani 1 1 d .
H16 H -0.1478 0.7363 0.3281 0.038 Uiso 1 1 calc R
C17 C -0.09400(18) 0.8568(3) 0.26804(11) 0.0351(6) Uani 1 1 d .
H17 H -0.1538 0.8911 0.2469 0.042 Uiso 1 1 calc R
C18 C -0.01341(18) 0.8982(3) 0.25030(11) 0.0346(6) Uani 1 1 d .
H18 H -0.0175 0.9592 0.2168 0.041 Uiso 1 1 calc R
C19 C 0.07666(16) 0.8500(3) 0.28210(10) 0.0272(5) Uani 1 1 d .
C20 C 0.16197(17) 0.8879(3) 0.26510(10) 0.0278(5) Uani 1 1 d .
H20 H 0.1601 0.9452 0.2309 0.033 Uiso 1 1 calc R
C21 C 0.24776(16) 0.8423(2) 0.29782(10) 0.0244(5) Uani 1 1 d .
C22 C 0.36940(15) 0.5390(2) 0.38569(9) 0.0210(4) Uani 1 1 d .
C23 C 0.41100(16) 0.4609(2) 0.43546(9) 0.0238(5) Uani 1 1 d .
H23 H 0.4203 0.5125 0.4714 0.029 Uiso 1 1 calc R
C24 C 0.43918(17) 0.3073(3) 0.43286(10) 0.0277(5) Uani 1 1 d .
H24 H 0.4680 0.2545 0.4670 0.033 Uiso 1 1 calc R
C25 C 0.42555(17) 0.2311(3) 0.38108(10) 0.0296(5) Uani 1 1 d .
H25 H 0.4467 0.1273 0.3794 0.035 Uiso 1 1 calc R
C26 C 0.38094(18) 0.3065(3) 0.33141(10) 0.0324(6) Uani 1 1 d .
H26 H 0.3696 0.2534 0.2958 0.039 Uiso 1 1 calc R
C27 C 0.35288(17) 0.4596(3) 0.33392(10) 0.0286(5) Uani 1 1 d .
H27 H 0.3220 0.5109 0.2999 0.034 Uiso 1 1 calc R
C28 C 0.33937(19) 0.9077(3) 0.45842(11) 0.0329(6) Uani 1 1 d .
H28A H 0.3921 0.9689 0.4499 0.049 Uiso 1 1 calc R
H28B H 0.3381 0.9180 0.4991 0.049 Uiso 1 1 calc R
H28C H 0.2793 0.9453 0.4352 0.049 Uiso 1 1 calc R
O1S O -0.17630(13) 0.5039(3) 0.38675(8) 0.0491(5) Uani 1 1 d .
C1S C -0.22932(18) 0.4518(3) 0.41538(12) 0.0358(6) Uani 1 1 d .
C2S C -0.3322(2) 0.4278(4) 0.39025(17) 0.0604(10) Uani 1 1 d .
H2S1 H -0.3446 0.4501 0.3491 0.091 Uiso 1 1 calc R
H2S2 H -0.3701 0.4974 0.4089 0.091 Uiso 1 1 calc R
H2S3 H -0.3494 0.3200 0.3962 0.091 Uiso 1 1 calc R
C3S C -0.1945(3) 0.4086(4) 0.47613(14) 0.0654(10) Uani 1 1 d .
H3S1 H -0.1302 0.4495 0.4896 0.098 Uiso 1 1 calc R
H3S2 H -0.1935 0.2955 0.4798 0.098 Uiso 1 1 calc R
H3S3 H -0.2369 0.4523 0.4993 0.098 Uiso 1 1 calc R
O2S O 0.88243(14) 0.8196(3) 0.52676(9) 0.0576(6) Uani 1 1 d .
C4S C 0.90457(18) 0.8034(3) 0.57826(12) 0.0355(6) Uani 1 1 d .
C5S C 0.8355(2) 0.7541(4) 0.61255(13) 0.0488(8) Uani 1 1 d .
H5S1 H 0.8540 0.6526 0.6297 0.073 Uiso 1 1 calc R
H5S2 H 0.7721 0.7470 0.5878 0.073 Uiso 1 1 calc R
H5S3 H 0.8346 0.8301 0.6429 0.073 Uiso 1 1 calc R
C6S C 1.00478(19) 0.8321(4) 0.60964(14) 0.0501(8) Uani 1 1 d .
H6S1 H 1.0427 0.8681 0.5826 0.075 Uiso 1 1 calc R
H6S2 H 1.0320 0.7357 0.6277 0.075 Uiso 1 1 calc R
H6S3 H 1.0051 0.9112 0.6391 0.075 Uiso 1 1 calc R

loop_
_atom_site_aniso_label
_atom_site_aniso_U_11
_atom_site_aniso_U_22
_atom_site_aniso_U_33
_atom_site_aniso_U_23
_atom_site_aniso_U_13
_atom_site_aniso_U_12
O1 0.0245(9) 0.0366(9) 0.0256(8) 0.0069(7) 0.0049(7) -0.0016(7)
O2 0.0232(9) 0.0406(10) 0.0312(9) 0.0042(8) 0.0007(7) -0.0032(8)
O3 0.0252(9) 0.0523(11) 0.0401(11) 0.0143(9) 0.0093(8) -0.0010(8)
O4 0.0271(8) 0.0204(7) 0.0221(8) -0.0013(6) 0.0067(6) -0.0002(6)
C1 0.0233(11) 0.0227(10) 0.0229(11) -0.0015(9) 0.0040(9) 0.0005(9)
C2 0.0300(12) 0.0238(11) 0.0222(11) 0.0018(9) 0.0078(9) 0.0006(9)
C3 0.0266(12) 0.0226(10) 0.0250(11) -0.0039(9) 0.0094(9) -0.0010(9)
C4 0.0310(13) 0.0306(12) 0.0303(13) -0.0017(10) 0.0151(10) -0.0026(10)
C5 0.0281(13) 0.0338(12) 0.0381(14) -0.0042(11) 0.0150(11) -0.0084(10)
C6 0.0227(12) 0.0370(13) 0.0360(14) -0.0057(11) 0.0080(10) -0.0053(10)
C7 0.0261(12) 0.0285(11) 0.0266(12) -0.0033(10) 0.0085(10) -0.0009(10)
C8 0.0243(11) 0.0216(10) 0.0248(11) -0.0040(9) 0.0083(9) -0.0006(9)
C9 0.0232(11) 0.0221(10) 0.0243(11) -0.0007(9) 0.0065(9) -0.0004(9)
C10 0.0239(11) 0.0182(10) 0.0240(11) -0.0013(8) 0.0066(9) -0.0014(9)
C11 0.0203(11) 0.0235(10) 0.0208(10) 0.0000(9) 0.0059(9) -0.0009(9)
C12 0.0236(11) 0.0214(10) 0.0244(11) 0.0000(9) 0.0044(9) -0.0006(9)
C13 0.0260(12) 0.0251(11) 0.0262(12) 0.0028(9) 0.0056(9) 0.0002(9)
C14 0.0234(11) 0.0249(11) 0.0273(12) -0.0006(9) 0.0043(9) 0.0012(9)
C15 0.0260(12) 0.0308(12) 0.0290(12) -0.0008(10) 0.0063(10) 0.0008(10)
C16 0.0234(12) 0.0355(13) 0.0370(14) -0.0047(11) 0.0082(10) 0.0020(10)
C17 0.0252(13) 0.0377(13) 0.0390(14) 0.0012(11) -0.0008(11) 0.0054(11)
C18 0.0283(14) 0.0384(14) 0.0343(13) 0.0070(11) 0.0004(11) 0.0027(11)
C19 0.0246(12) 0.0267(11) 0.0287(12) 0.0000(9) 0.0020(10) 0.0006(9)
C20 0.0277(12) 0.0283(11) 0.0258(12) 0.0040(9) 0.0021(10) -0.0012(10)
C21 0.0241(12) 0.0239(11) 0.0252(11) -0.0006(9) 0.0055(9) -0.0014(9)
C22 0.0184(10) 0.0214(10) 0.0236(11) 0.0005(9) 0.0056(9) -0.0022(8)
C23 0.0253(12) 0.0228(10) 0.0227(11) -0.0019(9) 0.0037(9) -0.0005(9)
C24 0.0295(12) 0.0241(11) 0.0290(12) 0.0036(9) 0.0053(10) 0.0017(9)
C25 0.0362(14) 0.0198(10) 0.0353(13) -0.0019(10) 0.0133(11) -0.0011(10)
C26 0.0435(15) 0.0282(12) 0.0264(12) -0.0063(10) 0.0093(11) -0.0021(11)
C27 0.0381(14) 0.0257(11) 0.0219(11) 0.0010(9) 0.0056(10) -0.0008(10)
C28 0.0425(15) 0.0242(11) 0.0336(14) -0.0045(10) 0.0117(12) 0.0015(10)
O1S 0.0345(11) 0.0704(14) 0.0442(12) 0.0121(10) 0.0122(9) -0.0116(10)
C1S 0.0310(14) 0.0329(13) 0.0461(16) -0.0021(12) 0.0136(12) -0.0035(11)
C2S 0.0326(16) 0.0561(19) 0.095(3) -0.0255(19) 0.0194(17) -0.0095(14)
C3S 0.077(3) 0.072(2) 0.052(2) 0.0208(18) 0.0262(18) 0.007(2)
O2S 0.0326(11) 0.0963(18) 0.0407(12) 0.0081(12) 0.0002(9) -0.0150(11)
C4S 0.0266(13) 0.0364(13) 0.0414(15) -0.0001(11) 0.0024(11) -0.0031(11)
C5S 0.0317(15) 0.0638(19) 0.0480(18) 0.0106(15) 0.0014(13) -0.0059(14)
C6S 0.0289(15) 0.064(2) 0.0521(18) -0.0008(15) -0.0036(13) -0.0114(14)

loop_
_atom_type_symbol
_atom_type_description
_atom_type_scat_dispersion_real
_atom_type_scat_dispersion_imag
_atom_type_scat_source
C C 0.0033 0.0016 'International Tables Vol C Tables 4.2.6.8 and 6.1.1.4'
H H 0.0000 0.0000 'International Tables Vol C Tables 4.2.6.8 and 6.1.1.4'
O O 0.0106 0.0060 'International Tables Vol C Tables 4.2.6.8 and 6.1.1.4'

loop_
_geom_angle_atom_site_label_1
_geom_angle_atom_site_label_2
_geom_angle_atom_site_label_3
_geom_angle
C1 O1 C21 118.71(17)
C7 O2 H20H 110(2)
C15 O3 H30H 112(2)
C28 O4 C11 116.29(17)
C2 C1 O1 115.69(19)
C2 C1 C10 122.0(2)
O1 C1 C10 122.29(19)
C1 C2 C3 120.3(2)
C1 C2 H2 119.8
C3 C2 H2 119.8
C2 C3 C4 122.6(2)
C2 C3 C8 118.5(2)
C4 C3 C8 118.9(2)
C5 C4 C3 120.4(2)
C5 C4 H4 119.8
C3 C4 H4 119.8
C4 C5 C6 121.4(2)
C4 C5 H5 119.3
C6 C5 H5 119.3
C7 C6 C5 119.9(2)
C7 C6 H6 120.0
C5 C6 H6 120.0
O2 C7 C6 123.9(2)
O2 C7 C8 115.5(2)
C6 C7 C8 120.5(2)
C9 C8 C3 119.0(2)
C9 C8 C7 122.1(2)
C3 C8 C7 118.9(2)
C10 C9 C8 122.2(2)
C10 C9 H9 118.9
C8 C9 H9 118.9
C9 C10 C1 117.7(2)
C9 C10 C11 120.47(19)
C1 C10 C11 121.79(19)
O4 C11 C12 110.91(17)
O4 C11 C10 110.56(17)
C12 C11 C10 110.33(18)
O4 C11 C22 104.69(17)
C12 C11 C22 112.55(18)
C10 C11 C22 107.63(17)
C13 C12 C21 117.8(2)
C13 C12 C11 120.17(19)
C21 C12 C11 121.96(19)
C12 C13 C14 122.0(2)
C12 C13 H13 119.0
C14 C13 H13 119.0
C13 C14 C19 119.1(2)
C13 C14 C15 122.3(2)
C19 C14 C15 118.7(2)
O3 C15 C16 123.7(2)
O3 C15 C14 116.0(2)
C16 C15 C14 120.3(2)
C15 C16 C17 120.2(2)
C15 C16 H16 119.9
C17 C16 H16 119.9
C18 C17 C16 121.5(2)
C18 C17 H17 119.2
C16 C17 H17 119.2
C17 C18 C19 119.9(2)
C17 C18 H18 120.1
C19 C18 H18 120.1
C20 C19 C18 122.0(2)
C20 C19 C14 118.6(2)
C18 C19 C14 119.4(2)
C21 C20 C19 120.2(2)
C21 C20 H20 119.9
C19 C20 H20 119.9
C20 C21 O1 115.4(2)
C20 C21 C12 122.2(2)
O1 C21 C12 122.4(2)
C23 C22 C27 119.1(2)
C23 C22 C11 121.10(19)
C27 C22 C11 119.62(19)
C22 C23 C24 120.1(2)
C22 C23 H23 119.9
C24 C23 H23 119.9
C25 C24 C23 120.4(2)
C25 C24 H24 119.8
C23 C24 H24 119.8
C24 C25 C26 119.8(2)
C24 C25 H25 120.1
C26 C25 H25 120.1
C25 C26 C27 119.8(2)
C25 C26 H26 120.1
C27 C26 H26 120.1
C26 C27 C22 120.7(2)
C26 C27 H27 119.6
C22 C27 H27 119.6
O4 C28 H28A 109.5
O4 C28 H28B 109.5
H28A C28 H28B 109.5
O4 C28 H28C 109.5
H28A C28 H28C 109.5
H28B C28 H28C 109.5
O1S C1S C3S 121.5(3)
O1S C1S C2S 120.9(3)
C3S C1S C2S 117.6(3)
C1S C2S H2S1 109.5
C1S C2S H2S2 109.5
H2S1 C2S H2S2 109.5
C1S C2S H2S3 109.5
H2S1 C2S H2S3 109.5
H2S2 C2S H2S3 109.5
C1S C3S H3S1 109.5
C1S C3S H3S2 109.5
H3S1 C3S H3S2 109.5
C1S C3S H3S3 109.5
H3S1 C3S H3S3 109.5
H3S2 C3S H3S3 109.5
O2S C4S C5S 122.1(2)
O2S C4S C6S 120.6(3)
C5S C4S C6S 117.3(2)
C4S C5S H5S1 109.5
C4S C5S H5S2 109.5
H5S1 C5S H5S2 109.5
C4S C5S H5S3 109.5
H5S1 C5S H5S3 109.5
H5S2 C5S H5S3 109.5
C4S C6S H6S1 109.5
C4S C6S H6S2 109.5
H6S1 C6S H6S2 109.5
C4S C6S H6S3 109.5
H6S1 C6S H6S3 109.5
H6S2 C6S H6S3 109.5

loop_
_geom_bond_atom_site_label_1
_geom_bond_atom_site_label_2
_geom_bond_distance
O1 C1 1.380(3)
O1 C21 1.384(3)
O2 C7 1.362(3)
O2 H20H 0.84(3)
O3 C15 1.361(3)
O3 H30H 0.85(3)
O4 C28 1.423(3)
O4 C11 1.441(3)
C1 C2 1.379(3)
C1 C10 1.411(3)
C2 C3 1.407(3)
C2 H2 0.9500
C3 C4 1.423(3)
C3 C8 1.426(3)
C4 C5 1.362(3)
C4 H4 0.9500
C5 C6 1.410(4)
C5 H5 0.9500
C6 C7 1.372(3)
C6 H6 0.9500
C7 C8 1.428(3)
C8 C9 1.411(3)
C9 C10 1.377(3)
C9 H9 0.9500
C10 C11 1.530(3)
C11 C12 1.518(3)
C11 C22 1.530(3)
C12 C13 1.377(3)
C12 C21 1.409(3)
C13 C14 1.411(3)
C13 H13 0.9500
C14 C19 1.424(3)
C14 C15 1.430(3)
C15 C16 1.369(3)
C16 C17 1.405(4)
C16 H16 0.9500
C17 C18 1.363(4)
C17 H17 0.9500
C18 C19 1.420(3)
C18 H18 0.9500
C19 C20 1.410(3)
C20 C21 1.373(3)
C20 H20 0.9500
C22 C23 1.388(3)
C22 C27 1.389(3)
C23 C24 1.392(3)
C23 H23 0.9500
C24 C25 1.377(3)
C24 H24 0.9500
C25 C26 1.387(3)
C25 H25 0.9500
C26 C27 1.387(3)
C26 H26 0.9500
C27 H27 0.9500
C28 H28A 0.9800
C28 H28B 0.9800
C28 H28C 0.9800
O1S C1S 1.213(3)
C1S C3S 1.480(4)
C1S C2S 1.491(4)
C2S H2S1 0.9800
C2S H2S2 0.9800
C2S H2S3 0.9800
C3S H3S1 0.9800
C3S H3S2 0.9800
C3S H3S3 0.9800
O2S C4S 1.212(3)
C4S C5S 1.477(4)
C4S C6S 1.500(4)
C5S H5S1 0.9800
C5S H5S2 0.9800
C5S H5S3 0.9800
C6S H6S1 0.9800
C6S H6S2 0.9800
C6S H6S3 0.9800

loop_
_geom_hbond_atom_site_label_D
_geom_hbond_atom_site_label_H
_geom_hbond_atom_site_label_A
_geom_hbond_distance_DH
_geom_hbond_distance_HA
_geom_hbond_distance_DA
_geom_hbond_angle_DHA
O2 H20H O2S 0.84(3) 1.87(3) 2.705(3) 178(3)
O3 H30H O1S 0.85(3) 1.92(3) 2.754(3) 167(3)

loop_
_geom_torsion_atom_site_label_1
_geom_torsion_atom_site_label_2
_geom_torsion_atom_site_label_3
_geom_torsion_atom_site_label_4
_geom_torsion
C21 O1 C1 C2 -165.30(19)
C21 O1 C1 C10 13.6(3)
O1 C1 C2 C3 177.08(19)
C10 C1 C2 C3 -1.8(3)
C1 C2 C3 C4 -174.0(2)
C1 C2 C3 C8 4.3(3)
C2 C3 C4 C5 -179.4(2)
C8 C3 C4 C5 2.2(3)
C3 C4 C5 C6 0.7(4)
C4 C5 C6 C7 -2.1(4)
C5 C6 C7 O2 -179.8(2)
C5 C6 C7 C8 0.5(4)
C2 C3 C8 C9 -3.5(3)
C4 C3 C8 C9 174.9(2)
C2 C3 C8 C7 177.9(2)
C4 C3 C8 C7 -3.7(3)
O2 C7 C8 C9 4.1(3)
C6 C7 C8 C9 -176.2(2)
O2 C7 C8 C3 -177.39(19)
C6 C7 C8 C3 2.4(3)
C3 C8 C9 C10 0.2(3)
C7 C8 C9 C10 178.7(2)
C8 C9 C10 C1 2.3(3)
C8 C9 C10 C11 -178.63(19)
C2 C1 C10 C9 -1.5(3)
O1 C1 C10 C9 179.64(19)
C2 C1 C10 C11 179.4(2)
O1 C1 C10 C11 0.6(3)
C28 O4 C11 C12 -60.8(2)
C28 O4 C11 C10 61.9(2)
C28 O4 C11 C22 177.55(18)
C9 C10 C11 O4 46.7(3)
C1 C10 C11 O4 -134.3(2)
C9 C10 C11 C12 169.78(19)
C1 C10 C11 C12 -11.2(3)
C9 C10 C11 C22 -67.1(2)
C1 C10 C11 C22 111.9(2)
O4 C11 C12 C13 -46.3(3)
C10 C11 C12 C13 -169.17(19)
C22 C11 C12 C13 70.6(3)
O4 C11 C12 C21 131.8(2)
C10 C11 C12 C21 9.0(3)
C22 C11 C12 C21 -111.3(2)
C21 C12 C13 C14 -0.6(3)
C11 C12 C13 C14 177.6(2)
C12 C13 C14 C19 -1.3(3)
C12 C13 C14 C15 178.8(2)
C13 C14 C15 O3 -3.6(3)
C19 C14 C15 O3 176.5(2)
C13 C14 C15 C16 177.5(2)
C19 C14 C15 C16 -2.4(3)
O3 C15 C16 C17 -177.8(2)
C14 C15 C16 C17 1.0(4)
C15 C16 C17 C18 0.7(4)
C16 C17 C18 C19 -1.1(4)
C17 C18 C19 C20 179.1(2)
C17 C18 C19 C14 -0.4(4)
C13 C14 C19 C20 2.7(3)
C15 C14 C19 C20 -177.4(2)
C13 C14 C19 C18 -177.9(2)
C15 C14 C19 C18 2.0(3)
C18 C19 C20 C21 178.4(2)
C14 C19 C20 C21 -2.2(3)
C19 C20 C21 O1 179.2(2)
C19 C20 C21 C12 0.3(3)
C1 O1 C21 C20 165.0(2)
C1 O1 C21 C12 -16.0(3)
C13 C12 C21 C20 1.1(3)
C11 C12 C21 C20 -177.0(2)
C13 C12 C21 O1 -177.7(2)
C11 C12 C21 O1 4.1(3)
O4 C11 C22 C23 -18.9(3)
C12 C11 C22 C23 -139.4(2)
C10 C11 C22 C23 98.8(2)
O4 C11 C22 C27 166.62(19)
C12 C11 C22 C27 46.1(3)
C10 C11 C22 C27 -75.7(2)
C27 C22 C23 C24 2.7(3)
C11 C22 C23 C24 -171.9(2)
C22 C23 C24 C25 -0.4(3)
C23 C24 C25 C26 -1.9(4)
C24 C25 C26 C27 2.0(4)
C25 C26 C27 C22 0.3(4)
C23 C22 C27 C26 -2.6(3)
C11 C22 C27 C26 172.0(2)

loop_
_cod_related_entry_id
_cod_related_entry_database
_cod_related_entry_code
1 ChemSpider 30660424
